data_4122953
loop_
_publ_author_name
'Zhang, Yuan-Zhu'
'Ferko, Philip'
'Siretanu, Diana'
'Ababei, Rodica'
'Rath, Nigam P.'
'Shaw, Michael J.'
'Cl\'erac, Rodolphe'
'Mathoni\`ere, Corine'
'Holmes, Stephen M.'

_publ_section_title
;
 Thermochromic and Photoresponsive Cyanometalate Fe/Co Squares: Toward
 Control of the Electron Transfer Temperature.
;
_journal_name_full 'Journal of the American Chemical Society'
_journal_page_first 141119160917008
_journal_paper_doi 10.1021/ja508280n
_journal_year 2014
_chemical_formula_moiety 'C70 H64 B2 Co2 Fe2 N26, 2(C15 H16 B Fe N9), 12(H2 O)'
_chemical_formula_sum 'C100 H120 B4 Co2 Fe4 N44 O12'
_chemical_formula_weight 2514.89
_chemical_name_systematic
; 
 ? 
;
_space_group_crystal_system triclinic
_space_group_IT_number 2
_space_group_name_Hall '-P 1'
_space_group_name_H-M_alt 'P -1'
_symmetry_space_group_name_Hall '-P 1'
_symmetry_space_group_name_H-M 'P -1'
_atom_sites_solution_hydrogens mixed
_atom_sites_solution_primary direct
_atom_sites_solution_secondary difmap
_audit_creation_method SHELXL-2014
_cell_angle_alpha 86.703(9)
_cell_angle_beta 67.965(9)
_cell_angle_gamma 76.033(10)
_cell_formula_units_Z 1
_cell_length_a 13.347(2)
_cell_length_b 14.903(3)
_cell_length_c 16.519(3)
_cell_measurement_reflns_used 5515
_cell_measurement_temperature 240(2)
_cell_measurement_theta_max 26.03
_cell_measurement_theta_min 2.52
_cell_volume 2953.7(9)
_computing_cell_refinement 'Bruker SAINT'
_computing_data_collection 'Bruker APEX2'
_computing_data_reduction 'Bruker SAINT'
_computing_molecular_graphics 'Bruker SHELXTL'
_computing_publication_material 'Bruker SHELXTL'
_computing_structure_refinement 'SHELXL-2014 (Sheldrick, 2014)'
_computing_structure_solution 'SHELXS-97 (Sheldrick, 2008)'
_diffrn_ambient_temperature 240(2)
_diffrn_measured_fraction_theta_full 0.990
_diffrn_measured_fraction_theta_max 0.967
_diffrn_measurement_device_type 'Bruker APEX-II CCD'
_diffrn_measurement_method '\f and \w scans'
_diffrn_radiation_type MoK\a
_diffrn_radiation_wavelength 0.71073
_diffrn_reflns_av_R_equivalents 0.0437
_diffrn_reflns_av_unetI/netI 0.0680
_diffrn_reflns_Laue_measured_fraction_full 0.990
_diffrn_reflns_Laue_measured_fraction_max 0.967
_diffrn_reflns_limit_h_max 16
_diffrn_reflns_limit_h_min -16
_diffrn_reflns_limit_k_max 18
_diffrn_reflns_limit_k_min -12
_diffrn_reflns_limit_l_max 20
_diffrn_reflns_limit_l_min -20
_diffrn_reflns_number 25171
_diffrn_reflns_point_group_measured_fraction_full 0.990
_diffrn_reflns_point_group_measured_fraction_max 0.967
_diffrn_reflns_theta_full 25.242
_diffrn_reflns_theta_max 26.284
_diffrn_reflns_theta_min 1.694
_exptl_absorpt_coefficient_mu 0.829
_exptl_absorpt_correction_T_max 0.9836
_exptl_absorpt_correction_T_min 0.8198
_exptl_absorpt_correction_type multi-scan
_exptl_absorpt_process_details 'sadabs v2008/1'
_exptl_crystal_colour brown
_exptl_crystal_density_diffrn 1.414
_exptl_crystal_density_method 'not measured'
_exptl_crystal_description plate
_exptl_crystal_F_000 1302
_exptl_crystal_size_max 0.350
_exptl_crystal_size_mid 0.150
_exptl_crystal_size_min 0.010
_refine_diff_density_max 1.368
_refine_diff_density_min -0.551
_refine_diff_density_rms 0.080
_refine_ls_extinction_method none
_refine_ls_goodness_of_fit_ref 1.018
_refine_ls_hydrogen_treatment constr
_refine_ls_matrix_type full
_refine_ls_number_parameters 755
_refine_ls_number_reflns 11579
_refine_ls_number_restraints 42
_refine_ls_restrained_S_all 1.017
_refine_ls_R_factor_all 0.0997
_refine_ls_R_factor_gt 0.0583
_refine_ls_shift/su_max 0.007
_refine_ls_shift/su_mean 0.000
_refine_ls_structure_factor_coef Fsqd
_refine_ls_weighting_details 'w=1/[\s^2^(Fo^2^)+(0.0786P)^2^+3.0323P] where P=(Fo^2^+2Fc^2^)/3'
_refine_ls_weighting_scheme calc
_refine_ls_wR_factor_gt 0.1433
_refine_ls_wR_factor_ref 0.1681
_reflns_Friedel_coverage 0.000
_reflns_number_gt 7548
_reflns_number_total 11579
_reflns_threshold_expression 'I > 2\s(I)'
_cod_data_source_file ja508280n_si_003.cif
_cod_data_source_block 2_240K
_cod_original_cell_volume 2953.9(9)
_cod_database_code 4122953
_shelx_space_group_comment
; 
The symmetry employed for this shelxl refinement is uniquely defined 
by the following loop, which should always be used as a source of 
symmetry information in preference to the above space-group names. 
They are only intended as comments. 
;
_shelx_estimated_absorpt_t_min 0.760
_shelx_estimated_absorpt_t_max 0.992
_shelxl_version_number 2014-3

loop_
_space_group_symop_operation_xyz
'x, y, z'
'-x, -y, -z'

loop_
_atom_site_label
_atom_site_type_symbol
_atom_site_fract_x
_atom_site_fract_y
_atom_site_fract_z
_atom_site_U_iso_or_equiv
_atom_site_adp_type
_atom_site_occupancy
_atom_site_site_symmetry_order
_atom_site_calc_flag
_atom_site_refinement_flags_posn
_atom_site_refinement_flags_adp
_atom_site_refinement_flags_occupancy
_atom_site_disorder_assembly
_atom_site_disorder_group
Fe1 Fe 0.57338(5) 0.22091(5) 0.52083(4) 0.03987(19) Uani 1 1 d . . . . .
Fe2 Fe 0.23452(5) 0.39046(4) 0.09161(4) 0.03169(17) Uani 1 1 d . . . . .
Co1 Co 0.77576(4) -0.10835(4) 0.40358(4) 0.02992(16) Uani 1 1 d . U . . .
B1 B 0.6605(5) 0.3498(5) 0.6061(4) 0.0552(16) Uani 1 1 d . . . . .
H1 H 0.6880 0.3907 0.6337 0.066 Uiso 1 1 calc R U . . .
B2 B 0.2506(4) 0.5468(4) -0.0401(3) 0.0400(12) Uani 1 1 d . . . . .
H2 H 0.2559 0.5968 -0.0825 0.048 Uiso 1 1 calc R U . . .
N1 N 0.6906(3) 0.0204(3) 0.4525(3) 0.0448(10) Uani 1 1 d . U . . .
N2 N 0.3585(3) 0.1536(3) 0.5837(2) 0.0406(9) Uani 1 1 d . . . . .
N3 N 0.5398(4) 0.2582(4) 0.3468(3) 0.0734(15) Uani 1 1 d . . . . .
N4 N 0.1089(4) 0.2367(3) 0.1220(3) 0.0687(14) Uani 1 1 d . . . . .
N5 N 0.1447(4) 0.4115(3) 0.2918(3) 0.0583(12) Uani 1 1 d . . . . .
N6 N 0.4303(4) 0.2372(3) 0.1022(3) 0.0513(11) Uani 1 1 d . . . . .
N9 N 0.6425(3) 0.2633(3) 0.6592(3) 0.0489(10) Uani 1 1 d . . . . .
N10 N 0.6007(3) 0.1990(3) 0.6333(2) 0.0411(9) Uani 1 1 d . . . . .
N11 N 0.5508(3) 0.3996(3) 0.5985(3) 0.0476(10) Uani 1 1 d . . . . .
N12 N 0.4962(3) 0.3527(3) 0.5658(2) 0.0414(9) Uani 1 1 d . . . . .
N13 N 0.2973(3) 0.4515(3) -0.0865(2) 0.0375(9) Uani 1 1 d . . . . .
N14 N 0.2953(3) 0.3725(2) -0.0389(2) 0.0335(8) Uani 1 1 d . . . . .
N15 N 0.1295(3) 0.5527(2) 0.0208(2) 0.0338(8) Uani 1 1 d . . . . .
N16 N 0.1059(3) 0.4903(2) 0.0848(2) 0.0336(8) Uani 1 1 d . . . . .
N17 N 0.3154(3) 0.5529(3) 0.0180(2) 0.0396(9) Uani 1 1 d . . . . .
N18 N 0.3197(3) 0.4883(3) 0.0797(2) 0.0358(8) Uani 1 1 d . . . . .
N19 N 0.7946(3) -0.0748(2) 0.2783(2) 0.0378(9) Uani 1 1 d . . . . .
N20 N 0.8879(3) -0.2269(3) 0.3356(3) 0.0410(9) Uani 1 1 d . U . . .
N21 N 0.9194(3) -0.0794(2) 0.4034(2) 0.0362(8) Uani 1 1 d . . . . .
N22 N 0.7719(3) -0.1490(2) 0.5251(2) 0.0352(8) Uani 1 1 d . . . . .
C1 C 0.6466(4) 0.0958(4) 0.4793(3) 0.0401(11) Uani 1 1 d . . . . .
C2 C 0.4388(4) 0.1801(3) 0.5646(3) 0.0364(10) Uani 1 1 d . . . . .
C3 C 0.5507(4) 0.2452(4) 0.4123(3) 0.0505(13) Uani 1 1 d . . . . .
C4 C 0.1547(4) 0.2952(3) 0.1091(3) 0.0429(11) Uani 1 1 d . . . . .
C5 C 0.1780(4) 0.4040(3) 0.2170(3) 0.0396(11) Uani 1 1 d . . . . .
C6 C 0.3570(4) 0.2952(3) 0.0987(3) 0.0383(10) Uani 1 1 d . . . . .
N7 N 0.7438(3) 0.3179(3) 0.5127(3) 0.0517(11) Uani 1 1 d . . . . .
N8 N 0.7190(3) 0.2609(3) 0.4652(2) 0.0440(10) Uani 1 1 d . . . . .
C7 C 0.8020(4) 0.2527(4) 0.3872(3) 0.0579(15) Uani 1 1 d D . . . .
C8 C 0.8764(5) 0.3019(5) 0.3840(5) 0.082(2) Uani 1 1 d . . . . .
H8 H 0.9407 0.3065 0.3358 0.098 Uiso 1 1 calc R U . . .
C9 C 0.8396(5) 0.3427(5) 0.4635(5) 0.076(2) Uani 1 1 d . . . . .
H9 H 0.8738 0.3813 0.4819 0.091 Uiso 1 1 calc R U . . .
C10 C 0.8138(6) 0.1997(5) 0.3140(5) 0.100(2) Uani 1 1 d D . . . .
H10A H 0.8020 0.1388 0.3323 0.151 Uiso 1 1 calc R U . . .
H10B H 0.8881 0.1935 0.2702 0.151 Uiso 1 1 calc R U . . .
H10C H 0.7594 0.2306 0.2895 0.151 Uiso 1 1 calc R U . . .
C11 C 0.5881(4) 0.1353(3) 0.6960(3) 0.0484(12) Uani 1 1 d D . . . .
C12 C 0.6232(4) 0.1599(4) 0.7594(3) 0.0592(15) Uani 1 1 d . . . . .
H12 H 0.6239 0.1274 0.8097 0.071 Uiso 1 1 calc R U . . .
C13 C 0.6563(4) 0.2395(5) 0.7345(3) 0.0605(15) Uani 1 1 d . . . . .
H13 H 0.6841 0.2724 0.7648 0.073 Uiso 1 1 calc R U . . .
C14 C 0.5445(5) 0.0561(4) 0.6943(4) 0.0667(16) Uani 1 1 d D . . . .
H14A H 0.4644 0.0756 0.7107 0.100 Uiso 1 1 calc R U . . .
H14B H 0.5616 0.0114 0.7352 0.100 Uiso 1 1 calc R U . . .
H14C H 0.5780 0.0278 0.6359 0.100 Uiso 1 1 calc R U . . .
C15 C 0.4012(4) 0.4149(4) 0.5705(3) 0.0468(12) Uani 1 1 d D . . . .
C16 C 0.3977(4) 0.4996(3) 0.6049(3) 0.0503(13) Uani 1 1 d . . . . .
H16 H 0.3408 0.5538 0.6148 0.060 Uiso 1 1 calc R U . . .
C17 C 0.4915(5) 0.4888(4) 0.6214(3) 0.0566(14) Uani 1 1 d . . . . .
H17 H 0.5122 0.5344 0.6445 0.068 Uiso 1 1 calc R U . . .
C18 C 0.3186(4) 0.3923(4) 0.5430(4) 0.0669(16) Uani 1 1 d D . . . .
H18A H 0.3550 0.3622 0.4854 0.100 Uiso 1 1 calc R U . . .
H18B H 0.2650 0.4486 0.5411 0.100 Uiso 1 1 calc R U . . .
H18C H 0.2807 0.3511 0.5842 0.100 Uiso 1 1 calc R U . . .
C19 C 0.3376(3) 0.3003(3) -0.0979(3) 0.0391(11) Uani 1 1 d . . . . .
C20 C 0.3656(4) 0.3332(4) -0.1819(3) 0.0480(13) Uani 1 1 d . . . . .
H20 H 0.3962 0.2980 -0.2346 0.058 Uiso 1 1 calc R U . . .
C21 C 0.3397(4) 0.4269(4) -0.1721(3) 0.0477(13) Uani 1 1 d . . . . .
H21 H 0.3497 0.4682 -0.2181 0.057 Uiso 1 1 calc R U . . .
C22 C 0.3491(5) 0.2008(4) -0.0720(4) 0.0570(14) Uani 1 1 d . . . . .
H22A H 0.4008 0.1858 -0.0420 0.085 Uiso 1 1 calc R U . . .
H22B H 0.3768 0.1608 -0.1239 0.085 Uiso 1 1 calc R U . . .
H22C H 0.2771 0.1918 -0.0334 0.085 Uiso 1 1 calc R U . . .
C23 C -0.0056(3) 0.5130(3) 0.1273(3) 0.0379(10) Uani 1 1 d . . . . .
C24 C -0.0512(4) 0.5897(3) 0.0891(3) 0.0414(11) Uani 1 1 d . . . . .
H24 H -0.1268 0.6200 0.1060 0.050 Uiso 1 1 calc R U . . .
C25 C 0.0359(4) 0.6116(3) 0.0225(3) 0.0383(10) Uani 1 1 d . . . . .
H25 H 0.0310 0.6601 -0.0158 0.046 Uiso 1 1 calc R U . . .
C26 C -0.0665(4) 0.4632(4) 0.2036(3) 0.0522(13) Uani 1 1 d . . . . .
H26A H -0.0547 0.3992 0.1862 0.078 Uiso 1 1 calc R U . . .
H26B H -0.1454 0.4924 0.2243 0.078 Uiso 1 1 calc R U . . .
H26C H -0.0391 0.4654 0.2500 0.078 Uiso 1 1 calc R U . . .
C27 C 0.3828(4) 0.5108(3) 0.1199(3) 0.0424(11) Uani 1 1 d . . . . .
C28 C 0.4168(4) 0.5900(4) 0.0833(3) 0.0507(13) Uani 1 1 d . . . . .
H28 H 0.4607 0.6208 0.0992 0.061 Uiso 1 1 calc R U . . .
C29 C 0.3739(4) 0.6144(3) 0.0196(4) 0.0500(13) Uani 1 1 d . . . . .
H29 H 0.3836 0.6651 -0.0167 0.060 Uiso 1 1 calc R U . . .
C30 C 0.4079(4) 0.4584(4) 0.1918(3) 0.0551(14) Uani 1 1 d . . . . .
H30A H 0.3423 0.4714 0.2453 0.083 Uiso 1 1 calc R U . . .
H30B H 0.4683 0.4769 0.2002 0.083 Uiso 1 1 calc R U . . .
H30C H 0.4295 0.3927 0.1771 0.083 Uiso 1 1 calc R U . . .
C31 C 0.7316(4) -0.0024(3) 0.2541(4) 0.0502(13) Uani 1 1 d . . . . .
H31 H 0.6780 0.0408 0.2974 0.060 Uiso 1 1 calc R U . . .
C32 C 0.7422(5) 0.0114(4) 0.1686(4) 0.0635(16) Uani 1 1 d . . . . .
H32 H 0.6963 0.0627 0.1539 0.076 Uiso 1 1 calc R U . . .
C33 C 0.8208(6) -0.0509(4) 0.1052(4) 0.0687(17) Uani 1 1 d . . . . .
H33 H 0.8291 -0.0425 0.0463 0.082 Uiso 1 1 calc R U . . .
C34 C 0.8880(5) -0.1263(4) 0.1278(4) 0.0562(14) Uani 1 1 d . . . . .
H34 H 0.9426 -0.1693 0.0848 0.067 Uiso 1 1 calc R U . . .
C35 C 0.8725(4) -0.1369(3) 0.2155(3) 0.0388(10) Uani 1 1 d . . . . .
C36 C 0.9354(4) -0.2161(3) 0.2480(3) 0.0387(11) Uani 1 1 d . . . . .
C37 C 1.0331(4) -0.2747(3) 0.1966(4) 0.0521(13) Uani 1 1 d . . . . .
H37 H 1.0655 -0.2647 0.1366 0.063 Uiso 1 1 calc R U . . .
C38 C 1.0825(5) -0.3470(4) 0.2332(5) 0.076(2) Uani 1 1 d . . . . .
H38 H 1.1502 -0.3865 0.1988 0.091 Uiso 1 1 calc R U . . .
C39 C 1.0329(6) -0.3624(4) 0.3214(5) 0.077(2) Uani 1 1 d . . . . .
H39 H 1.0642 -0.4140 0.3470 0.093 Uiso 1 1 calc R U . . .
C40 C 0.9365(5) -0.3002(3) 0.3706(4) 0.0566(14) Uani 1 1 d . . . . .
H40 H 0.9035 -0.3093 0.4307 0.068 Uiso 1 1 calc R U . . .
C41 C 0.9933(4) -0.0461(3) 0.3358(3) 0.0488(12) Uani 1 1 d . . . . .
H41 H 0.9734 -0.0225 0.2885 0.059 Uiso 1 1 calc R U . . .
C42 C 1.0972(4) -0.0458(4) 0.3340(4) 0.0584(15) Uani 1 1 d . . . . .
H42 H 1.1477 -0.0225 0.2859 0.070 Uiso 1 1 calc R U . . .
C43 C 1.1260(4) -0.0798(4) 0.4030(4) 0.0587(15) Uani 1 1 d . . . . .
H43 H 1.1965 -0.0797 0.4028 0.070 Uiso 1 1 calc R U . . .
C44 C 1.0517(4) -0.1139(3) 0.4724(3) 0.0467(12) Uani 1 1 d . . . . .
H44 H 1.0708 -0.1383 0.5198 0.056 Uiso 1 1 calc R U . . .
C45 C 0.9479(3) -0.1117(3) 0.4714(3) 0.0370(10) Uani 1 1 d . . . . .
C46 C 0.8602(4) -0.1430(3) 0.5438(3) 0.0361(10) Uani 1 1 d . . . . .
C47 C 0.8637(4) -0.1635(3) 0.6261(3) 0.0455(12) Uani 1 1 d . . . . .
H47 H 0.9260 -0.1593 0.6380 0.055 Uiso 1 1 calc R U . . .
C48 C 0.7756(5) -0.1898(4) 0.6899(3) 0.0520(13) Uani 1 1 d . . . . .
H48 H 0.7767 -0.2031 0.7459 0.062 Uiso 1 1 calc R U . . .
C49 C 0.6864(4) -0.1964(4) 0.6706(3) 0.0519(13) Uani 1 1 d . . . . .
H49 H 0.6257 -0.2149 0.7131 0.062 Uiso 1 1 calc R U . . .
C50 C 0.6868(4) -0.1755(3) 0.5881(3) 0.0451(12) Uani 1 1 d . . . . .
H50 H 0.6252 -0.1800 0.5753 0.054 Uiso 1 1 calc R U . . .
O1 O 0.6185(3) 0.2318(3) 0.1578(2) 0.0628(10) Uani 1 1 d . . . . .
H1A H 0.5935 0.2375 0.2151 0.094 Uiso 1 1 d R U . . .
H1B H 0.5629 0.2319 0.1414 0.094 Uiso 1 1 d R U . . .
O2 O 0.8447(4) 0.1830(3) 0.0366(3) 0.0886(14) Uani 1 1 d . . . . .
O3 O 0.1401(6) 0.9272(4) 0.1003(4) 0.125(2) Uani 1 1 d . . . . .
O4 O 0.2812(11) 0.0343(8) 0.1086(8) 0.1182(15) Uani 0.5 1 d . U P . .
O5 O 0.1081(11) 0.4306(8) 0.4623(8) 0.1182(15) Uani 0.5 1 d . U P . .
O6 O 0.9908(5) 0.0988(4) 0.1240(4) 0.1182(15) Uani 1 1 d . U . . .
H6A H 0.9606 0.1207 0.0856 0.177 Uiso 1 1 d R U . . .
H6B H 1.0110 0.0380 0.1188 0.177 Uiso 1 1 d R U . . .
O7 O 0.5055(11) 0.0370(6) 0.0743(9) 0.159(4) Uani 0.657(8) 1 d . U P A 1
O71 O 0.601(2) 0.0648(12) 0.9924(16) 0.159(4) Uani 0.343(8) 1 d . U P A 2
H71A H 0.6701 0.0532 0.9541 0.238 Uiso 0.343(8) 1 d R U P A 2
H71B H 0.5661 0.1218 0.9871 0.238 Uiso 0.343(8) 1 d R U P A 2

loop_
_atom_site_aniso_label
_atom_site_aniso_U_11
_atom_site_aniso_U_22
_atom_site_aniso_U_33
_atom_site_aniso_U_23
_atom_site_aniso_U_13
_atom_site_aniso_U_12
Fe1 0.0257(3) 0.0551(4) 0.0279(3) 0.0009(3) -0.0068(3) 0.0053(3)
Fe2 0.0281(3) 0.0332(3) 0.0309(3) 0.0048(3) -0.0109(3) -0.0033(3)
Co1 0.0238(3) 0.0294(3) 0.0310(3) 0.0019(2) -0.0067(2) -0.0023(2)
B1 0.055(4) 0.062(4) 0.055(4) 0.006(3) -0.026(3) -0.016(3)
B2 0.038(3) 0.044(3) 0.036(3) 0.014(2) -0.012(2) -0.012(2)
N1 0.034(2) 0.054(3) 0.039(2) -0.006(2) -0.0052(18) -0.0083(19)
N2 0.035(2) 0.044(2) 0.037(2) 0.0054(18) -0.0119(18) -0.0012(18)
N3 0.056(3) 0.129(5) 0.041(3) 0.021(3) -0.021(2) -0.032(3)
N4 0.069(3) 0.058(3) 0.079(4) 0.009(3) -0.021(3) -0.030(3)
N5 0.067(3) 0.054(3) 0.038(3) 0.006(2) -0.012(2) 0.002(2)
N6 0.051(2) 0.042(2) 0.056(3) -0.001(2) -0.026(2) 0.007(2)
N9 0.043(2) 0.061(3) 0.044(2) 0.000(2) -0.022(2) -0.004(2)
N10 0.032(2) 0.046(2) 0.035(2) 0.0063(18) -0.0092(17) 0.0034(17)
N11 0.045(2) 0.048(3) 0.043(2) 0.002(2) -0.015(2) -0.002(2)
N12 0.0310(19) 0.048(2) 0.033(2) 0.0069(18) -0.0066(17) 0.0031(18)
N13 0.0297(19) 0.045(2) 0.032(2) 0.0083(17) -0.0085(16) -0.0056(17)
N14 0.0272(18) 0.037(2) 0.0318(19) 0.0040(17) -0.0095(16) -0.0031(16)
N15 0.0301(18) 0.032(2) 0.037(2) 0.0076(16) -0.0136(16) -0.0023(16)
N16 0.0277(18) 0.037(2) 0.0333(19) 0.0052(16) -0.0111(16) -0.0051(16)
N17 0.034(2) 0.038(2) 0.045(2) 0.0079(18) -0.0131(18) -0.0106(17)
N18 0.0278(18) 0.041(2) 0.036(2) 0.0000(17) -0.0115(16) -0.0033(16)
N19 0.0320(19) 0.034(2) 0.048(2) 0.0103(18) -0.0158(18) -0.0087(17)
N20 0.041(2) 0.036(2) 0.053(2) 0.0058(18) -0.0249(19) -0.0100(17)
N21 0.0298(19) 0.031(2) 0.040(2) -0.0043(17) -0.0044(17) -0.0042(16)
N22 0.0281(18) 0.036(2) 0.037(2) -0.0011(17) -0.0088(16) -0.0031(16)
C1 0.028(2) 0.058(3) 0.031(2) -0.003(2) -0.0085(19) -0.006(2)
C2 0.033(2) 0.040(3) 0.027(2) 0.0037(19) -0.0103(19) 0.007(2)
C3 0.032(2) 0.081(4) 0.032(3) 0.003(3) -0.009(2) -0.008(2)
C4 0.040(3) 0.044(3) 0.040(3) 0.006(2) -0.012(2) -0.007(2)
C5 0.039(2) 0.034(3) 0.039(3) 0.010(2) -0.012(2) -0.002(2)
C6 0.041(3) 0.037(3) 0.036(2) 0.002(2) -0.017(2) -0.003(2)
N7 0.038(2) 0.063(3) 0.052(3) 0.010(2) -0.016(2) -0.009(2)
N8 0.032(2) 0.056(3) 0.032(2) 0.0032(19) -0.0077(17) 0.0043(18)
C7 0.048(3) 0.067(4) 0.032(3) 0.011(3) -0.004(2) 0.016(3)
C8 0.031(3) 0.104(5) 0.088(5) 0.067(5) -0.011(3) -0.011(3)
C9 0.046(3) 0.089(5) 0.091(5) 0.054(4) -0.026(4) -0.025(3)
C10 0.085(5) 0.107(6) 0.096(6) 0.001(5) -0.018(4) -0.023(5)
C11 0.030(2) 0.050(3) 0.046(3) 0.003(2) -0.003(2) 0.006(2)
C12 0.043(3) 0.085(4) 0.034(3) 0.012(3) -0.014(2) 0.011(3)
C13 0.053(3) 0.086(5) 0.041(3) 0.006(3) -0.023(3) -0.008(3)
C14 0.069(4) 0.063(4) 0.062(4) 0.007(3) -0.025(3) -0.005(3)
C15 0.036(3) 0.058(3) 0.037(3) 0.018(2) -0.011(2) -0.002(2)
C16 0.059(3) 0.038(3) 0.033(3) 0.006(2) -0.004(2) 0.004(2)
C17 0.066(4) 0.052(3) 0.043(3) 0.004(3) -0.015(3) -0.006(3)
C18 0.053(3) 0.058(4) 0.087(4) 0.003(3) -0.031(3) -0.002(3)
C19 0.025(2) 0.042(3) 0.044(3) -0.008(2) -0.011(2) 0.0037(19)
C20 0.033(2) 0.066(4) 0.031(3) -0.008(2) -0.008(2) 0.009(2)
C21 0.031(2) 0.072(4) 0.031(3) 0.014(2) -0.008(2) -0.006(2)
C22 0.055(3) 0.053(3) 0.056(3) -0.015(3) -0.018(3) -0.001(3)
C23 0.028(2) 0.046(3) 0.036(2) 0.000(2) -0.0092(19) -0.005(2)
C24 0.028(2) 0.045(3) 0.049(3) -0.003(2) -0.016(2) -0.001(2)
C25 0.037(2) 0.033(2) 0.045(3) 0.006(2) -0.021(2) -0.002(2)
C26 0.032(2) 0.063(3) 0.050(3) 0.011(3) -0.006(2) -0.007(2)
C27 0.033(2) 0.047(3) 0.045(3) -0.009(2) -0.016(2) -0.001(2)
C28 0.041(3) 0.048(3) 0.064(3) -0.012(3) -0.018(3) -0.011(2)
C29 0.038(3) 0.038(3) 0.072(4) 0.005(3) -0.015(3) -0.014(2)
C30 0.057(3) 0.063(3) 0.051(3) -0.006(3) -0.030(3) -0.006(3)
C31 0.043(3) 0.038(3) 0.069(4) 0.016(3) -0.023(3) -0.007(2)
C32 0.063(4) 0.050(3) 0.078(4) 0.029(3) -0.032(3) -0.011(3)
C33 0.083(4) 0.073(4) 0.060(4) 0.033(3) -0.034(4) -0.032(4)
C34 0.064(3) 0.055(3) 0.051(3) 0.008(3) -0.023(3) -0.015(3)
C35 0.038(2) 0.035(3) 0.044(3) 0.004(2) -0.016(2) -0.010(2)
C36 0.040(2) 0.030(2) 0.049(3) -0.004(2) -0.021(2) -0.006(2)
C37 0.052(3) 0.039(3) 0.058(3) -0.019(2) -0.024(3) 0.011(2)
C38 0.075(4) 0.056(4) 0.086(5) -0.038(3) -0.043(4) 0.031(3)
C39 0.113(5) 0.034(3) 0.090(5) -0.020(3) -0.068(5) 0.027(3)
C40 0.077(4) 0.032(3) 0.068(4) 0.002(3) -0.043(3) -0.001(3)
C41 0.046(3) 0.047(3) 0.043(3) -0.006(2) 0.001(2) -0.018(2)
C42 0.044(3) 0.062(4) 0.053(3) -0.015(3) 0.009(3) -0.024(3)
C43 0.032(3) 0.065(4) 0.071(4) -0.023(3) -0.006(3) -0.012(3)
C44 0.032(2) 0.041(3) 0.061(3) -0.009(2) -0.015(2) 0.001(2)
C45 0.029(2) 0.031(2) 0.048(3) -0.003(2) -0.013(2) -0.0023(19)
C46 0.034(2) 0.030(2) 0.039(2) 0.001(2) -0.012(2) -0.0010(19)
C47 0.045(3) 0.042(3) 0.053(3) 0.009(2) -0.026(2) -0.007(2)
C48 0.065(3) 0.047(3) 0.044(3) 0.014(2) -0.024(3) -0.009(3)
C49 0.053(3) 0.057(3) 0.044(3) 0.015(3) -0.015(3) -0.018(3)
C50 0.038(3) 0.051(3) 0.045(3) 0.005(2) -0.012(2) -0.015(2)
O1 0.049(2) 0.083(3) 0.050(2) 0.006(2) -0.0185(18) -0.003(2)
O2 0.072(3) 0.066(3) 0.105(4) -0.001(3) -0.004(3) -0.021(2)
O3 0.186(6) 0.106(4) 0.109(4) 0.027(3) -0.074(4) -0.054(4)
O4 0.150(4) 0.094(3) 0.134(4) 0.009(3) -0.066(3) -0.050(3)
O5 0.150(4) 0.094(3) 0.134(4) 0.009(3) -0.066(3) -0.050(3)
O6 0.150(4) 0.094(3) 0.134(4) 0.009(3) -0.066(3) -0.050(3)
O7 0.188(11) 0.069(5) 0.220(13) 0.006(6) -0.098(9) 0.004(6)
O71 0.188(11) 0.069(5) 0.220(13) 0.006(6) -0.098(9) 0.004(6)

loop_
_atom_type_symbol
_atom_type_description
_atom_type_scat_dispersion_real
_atom_type_scat_dispersion_imag
_atom_type_scat_source
C C 0.0033 0.0016 'International Tables Vol C Tables 4.2.6.8 and 6.1.1.4'
H H 0.0000 0.0000 'International Tables Vol C Tables 4.2.6.8 and 6.1.1.4'
B B 0.0013 0.0007 'International Tables Vol C Tables 4.2.6.8 and 6.1.1.4'
N N 0.0061 0.0033 'International Tables Vol C Tables 4.2.6.8 and 6.1.1.4'
O O 0.0106 0.0060 'International Tables Vol C Tables 4.2.6.8 and 6.1.1.4'
Fe Fe 0.3463 0.8444 'International Tables Vol C Tables 4.2.6.8 and 6.1.1.4'
Co Co 0.3494 0.9721 'International Tables Vol C Tables 4.2.6.8 and 6.1.1.4'

loop_
_geom_angle_atom_site_label_1
_geom_angle_atom_site_label_2
_geom_angle_atom_site_label_3
_geom_angle
_geom_angle_site_symmetry_1
_geom_angle_site_symmetry_3
C2 Fe1 C1 86.51(19) . .
C2 Fe1 C3 88.15(19) . .
C1 Fe1 C3 88.8(2) . .
C2 Fe1 N10 93.86(17) . .
C1 Fe1 N10 92.22(17) . .
C3 Fe1 N10 177.8(2) . .
C2 Fe1 N12 93.45(17) . .
C1 Fe1 N12 179.46(17) . .
C3 Fe1 N12 91.7(2) . .
N10 Fe1 N12 87.24(15) . .
C2 Fe1 N8 175.75(17) . .
C1 Fe1 N8 91.15(17) . .
C3 Fe1 N8 88.26(18) . .
N10 Fe1 N8 89.77(15) . .
N12 Fe1 N8 88.93(16) . .
C4 Fe2 C5 86.2(2) . .
C4 Fe2 C6 86.8(2) . .
C5 Fe2 C6 87.97(19) . .
C4 Fe2 N14 92.90(17) . .
C5 Fe2 N14 178.34(17) . .
C6 Fe2 N14 90.61(16) . .
C4 Fe2 N18 176.68(17) . .
C5 Fe2 N18 91.03(17) . .
C6 Fe2 N18 91.36(17) . .
N14 Fe2 N18 89.87(14) . .
C4 Fe2 N16 93.22(17) . .
C5 Fe2 N16 91.75(16) . .
C6 Fe2 N16 179.72(17) . .
N14 Fe2 N16 89.66(14) . .
N18 Fe2 N16 88.64(14) . .
N2 Co1 N1 95.33(15) 2_656 .
N2 Co1 N19 89.76(14) 2_656 .
N1 Co1 N19 93.70(15) . .
N2 Co1 N22 93.42(14) 2_656 .
N1 Co1 N22 90.27(15) . .
N19 Co1 N22 174.66(14) . .
N2 Co1 N21 170.49(15) 2_656 .
N1 Co1 N21 89.75(14) . .
N19 Co1 N21 97.94(14) . .
N22 Co1 N21 78.49(14) . .
N2 Co1 N20 94.29(15) 2_656 .
N1 Co1 N20 167.96(15) . .
N19 Co1 N20 79.10(15) . .
N22 Co1 N20 96.37(15) . .
N21 Co1 N20 81.78(14) . .
N11 B1 N9 108.1(4) . .
N11 B1 N7 106.9(4) . .
N9 B1 N7 108.0(5) . .
N11 B1 H1 111.2 . .
N9 B1 H1 111.2 . .
N7 B1 H1 111.2 . .
N13 B2 N17 107.8(4) . .
N13 B2 N15 108.0(4) . .
N17 B2 N15 107.0(4) . .
N13 B2 H2 111.3 . .
N17 B2 H2 111.3 . .
N15 B2 H2 111.3 . .
C1 N1 Co1 176.6(4) . .
C2 N2 Co1 170.9(4) . 2_656
C13 N9 N10 110.3(4) . .
C13 N9 B1 129.4(5) . .
N10 N9 B1 120.2(4) . .
C11 N10 N9 105.6(4) . .
C11 N10 Fe1 137.2(4) . .
N9 N10 Fe1 117.2(3) . .
C17 N11 N12 110.5(4) . .
C17 N11 B1 129.5(5) . .
N12 N11 B1 120.0(4) . .
C15 N12 N11 105.2(4) . .
C15 N12 Fe1 137.4(3) . .
N11 N12 Fe1 117.3(3) . .
C21 N13 N14 108.7(4) . .
C21 N13 B2 130.9(4) . .
N14 N13 B2 120.4(3) . .
C19 N14 N13 106.3(3) . .
C19 N14 Fe2 137.2(3) . .
N13 N14 Fe2 116.6(3) . .
C25 N15 N16 110.1(3) . .
C25 N15 B2 130.1(4) . .
N16 N15 B2 119.7(3) . .
C23 N16 N15 106.2(3) . .
C23 N16 Fe2 136.5(3) . .
N15 N16 Fe2 117.3(2) . .
C29 N17 N18 109.9(4) . .
C29 N17 B2 130.2(4) . .
N18 N17 B2 119.9(3) . .
C27 N18 N17 106.6(4) . .
C27 N18 Fe2 136.3(3) . .
N17 N18 Fe2 117.1(3) . .
C31 N19 C35 118.6(4) . .
C31 N19 Co1 125.8(3) . .
C35 N19 Co1 115.4(3) . .
C40 N20 C36 118.0(4) . .
C40 N20 Co1 126.0(4) . .
C36 N20 Co1 113.6(3) . .
C45 N21 C41 118.6(4) . .
C45 N21 Co1 115.0(3) . .
C41 N21 Co1 125.4(3) . .
C50 N22 C46 118.3(4) . .
C50 N22 Co1 125.5(3) . .
C46 N22 Co1 116.1(3) . .
N1 C1 Fe1 178.5(4) . .
N2 C2 Fe1 174.0(4) . .
N3 C3 Fe1 178.3(5) . .
N4 C4 Fe2 177.2(5) . .
N5 C5 Fe2 179.6(5) . .
N6 C6 Fe2 179.0(4) . .
N8 N7 C9 110.4(5) . .
N8 N7 B1 119.0(4) . .
C9 N7 B1 130.5(6) . .
C7 N8 N7 103.8(4) . .
C7 N8 Fe1 137.7(4) . .
N7 N8 Fe1 118.3(3) . .
N8 C7 C8 112.4(6) . .
N8 C7 C10 125.5(6) . .
C8 C7 C10 122.0(6) . .
C9 C8 C7 105.9(5) . .
C9 C8 H8 127.0 . .
C7 C8 H8 127.0 . .
C8 C9 N7 107.5(6) . .
C8 C9 H9 126.3 . .
N7 C9 H9 126.3 . .
C7 C10 H10A 109.5 . .
C7 C10 H10B 109.5 . .
H10A C10 H10B 109.5 . .
C7 C10 H10C 109.5 . .
H10A C10 H10C 109.5 . .
H10B C10 H10C 109.5 . .
N10 C11 C12 109.0(5) . .
N10 C11 C14 123.4(5) . .
C12 C11 C14 127.6(5) . .
C13 C12 C11 106.9(5) . .
C13 C12 H12 126.5 . .
C11 C12 H12 126.5 . .
N9 C13 C12 108.1(5) . .
N9 C13 H13 125.9 . .
C12 C13 H13 125.9 . .
C11 C14 H14A 109.5 . .
C11 C14 H14B 109.5 . .
H14A C14 H14B 109.5 . .
C11 C14 H14C 109.5 . .
H14A C14 H14C 109.5 . .
H14B C14 H14C 109.5 . .
N12 C15 C16 109.7(4) . .
N12 C15 C18 122.8(5) . .
C16 C15 C18 127.5(5) . .
C17 C16 C15 107.1(5) . .
C17 C16 H16 126.4 . .
C15 C16 H16 126.5 . .
C16 C17 N11 107.5(5) . .
C16 C17 H17 126.3 . .
N11 C17 H17 126.3 . .
C15 C18 H18A 109.5 . .
C15 C18 H18B 109.5 . .
H18A C18 H18B 109.5 . .
C15 C18 H18C 109.5 . .
H18A C18 H18C 109.5 . .
H18B C18 H18C 109.5 . .
N14 C19 C20 109.7(4) . .
N14 C19 C22 122.9(4) . .
C20 C19 C22 127.4(4) . .
C21 C20 C19 105.8(4) . .
C21 C20 H20 127.1 . .
C19 C20 H20 127.1 . .
N13 C21 C20 109.6(4) . .
N13 C21 H21 125.2 . .
C20 C21 H21 125.2 . .
C19 C22 H22A 109.5 . .
C19 C22 H22B 109.5 . .
H22A C22 H22B 109.5 . .
C19 C22 H22C 109.5 . .
H22A C22 H22C 109.5 . .
H22B C22 H22C 109.5 . .
N16 C23 C24 109.1(4) . .
N16 C23 C26 123.8(4) . .
C24 C23 C26 127.0(4) . .
C25 C24 C23 106.0(4) . .
C25 C24 H24 127.0 . .
C23 C24 H24 127.0 . .
N15 C25 C24 108.6(4) . .
N15 C25 H25 125.7 . .
C24 C25 H25 125.7 . .
C23 C26 H26A 109.5 . .
C23 C26 H26B 109.5 . .
H26A C26 H26B 109.5 . .
C23 C26 H26C 109.5 . .
H26A C26 H26C 109.5 . .
H26B C26 H26C 109.5 . .
N18 C27 C28 108.8(4) . .
N18 C27 C30 124.1(4) . .
C28 C27 C30 127.1(4) . .
C29 C28 C27 106.8(4) . .
C29 C28 H28 126.6 . .
C27 C28 H28 126.6 . .
N17 C29 C28 107.9(4) . .
N17 C29 H29 126.0 . .
C28 C29 H29 126.0 . .
C27 C30 H30A 109.5 . .
C27 C30 H30B 109.5 . .
H30A C30 H30B 109.5 . .
C27 C30 H30C 109.5 . .
H30A C30 H30C 109.5 . .
H30B C30 H30C 109.5 . .
N19 C31 C32 122.7(5) . .
N19 C31 H31 118.7 . .
C32 C31 H31 118.7 . .
C33 C32 C31 119.0(5) . .
C33 C32 H32 120.5 . .
C31 C32 H32 120.5 . .
C32 C33 C34 119.9(5) . .
C32 C33 H33 120.0 . .
C34 C33 H33 120.0 . .
C33 C34 C35 118.4(5) . .
C33 C34 H34 120.8 . .
C35 C34 H34 120.8 . .
N19 C35 C34 121.5(4) . .
N19 C35 C36 115.1(4) . .
C34 C35 C36 123.5(4) . .
N20 C36 C37 121.8(4) . .
N20 C36 C35 113.7(4) . .
C37 C36 C35 124.5(5) . .
C38 C37 C36 119.5(5) . .
C38 C37 H37 120.3 . .
C36 C37 H37 120.3 . .
C37 C38 C39 119.9(5) . .
C37 C38 H38 120.0 . .
C39 C38 H38 120.0 . .
C40 C39 C38 118.4(5) . .
C40 C39 H39 120.8 . .
C38 C39 H39 120.8 . .
N20 C40 C39 122.4(6) . .
N20 C40 H40 118.8 . .
C39 C40 H40 118.8 . .
N21 C41 C42 121.9(5) . .
N21 C41 H41 119.1 . .
C42 C41 H41 119.1 . .
C43 C42 C41 119.1(5) . .
C43 C42 H42 120.5 . .
C41 C42 H42 120.5 . .
C42 C43 C44 119.8(5) . .
C42 C43 H43 120.1 . .
C44 C43 H43 120.1 . .
C43 C44 C45 118.7(5) . .
C43 C44 H44 120.6 . .
C45 C44 H44 120.6 . .
N21 C45 C44 121.9(4) . .
N21 C45 C46 114.8(4) . .
C44 C45 C46 123.4(4) . .
N22 C46 C47 121.2(4) . .
N22 C46 C45 114.3(4) . .
C47 C46 C45 124.5(4) . .
C48 C47 C46 119.7(4) . .
C48 C47 H47 120.1 . .
C46 C47 H47 120.1 . .
C49 C48 C47 119.1(5) . .
C49 C48 H48 120.5 . .
C47 C48 H48 120.5 . .
C48 C49 C50 119.1(5) . .
C48 C49 H49 120.5 . .
C50 C49 H49 120.5 . .
N22 C50 C49 122.6(4) . .
N22 C50 H50 118.7 . .
C49 C50 H50 118.7 . .
H1A O1 H1B 109.2 . .
H6A O6 H6B 109.6 . .
H71A O71 H71B 109.7 . .

loop_
_geom_bond_atom_site_label_1
_geom_bond_atom_site_label_2
_geom_bond_distance
_geom_bond_site_symmetry_2
Fe1 C2 1.904(5) .
Fe1 C1 1.915(5) .
Fe1 C3 1.927(5) .
Fe1 N10 2.018(4) .
Fe1 N12 2.022(4) .
Fe1 N8 2.033(4) .
Fe2 C4 1.920(5) .
Fe2 C5 1.924(5) .
Fe2 C6 1.925(5) .
Fe2 N14 2.006(3) .
Fe2 N18 2.015(4) .
Fe2 N16 2.016(3) .
Co1 N2 1.998(4) 2_656
Co1 N1 2.015(4) .
Co1 N19 2.036(4) .
Co1 N22 2.048(4) .
Co1 N21 2.063(3) .
Co1 N20 2.077(4) .
B1 N11 1.522(7) .
B1 N9 1.533(8) .
B1 N7 1.545(8) .
B1 H1 0.9900 .
B2 N13 1.527(7) .
B2 N17 1.533(6) .
B2 N15 1.534(6) .
B2 H2 0.9900 .
N1 C1 1.161(6) .
N2 C2 1.157(6) .
N2 Co1 1.998(4) 2_656
N3 C3 1.146(6) .
N4 C4 1.147(6) .
N5 C5 1.148(6) .
N6 C6 1.156(6) .
N9 C13 1.340(6) .
N9 N10 1.377(5) .
N10 C11 1.356(6) .
N11 C17 1.365(7) .
N11 N12 1.377(5) .
N12 C15 1.356(6) .
N13 C21 1.347(6) .
N13 N14 1.378(5) .
N14 C19 1.358(5) .
N15 C25 1.333(5) .
N15 N16 1.364(5) .
N16 C23 1.350(5) .
N17 C29 1.346(6) .
N17 N18 1.369(5) .
N18 C27 1.357(5) .
N19 C31 1.341(6) .
N19 C35 1.361(6) .
N20 C40 1.347(6) .
N20 C36 1.363(6) .
N21 C45 1.345(6) .
N21 C41 1.346(6) .
N22 C50 1.347(6) .
N22 C46 1.348(5) .
N7 N8 1.361(6) .
N7 C9 1.358(7) .
N8 C7 1.335(6) .
C7 C8 1.354(9) .
C7 C10 1.420(7) .
C8 C9 1.342(10) .
C8 H8 0.9400 .
C9 H9 0.9400 .
C10 H10A 0.9700 .
C10 H10B 0.9700 .
C10 H10C 0.9700 .
C11 C12 1.395(7) .
C11 C14 1.443(6) .
C12 C13 1.353(8) .
C12 H12 0.9400 .
C13 H13 0.9400 .
C14 H14A 0.9700 .
C14 H14B 0.9700 .
C14 H14C 0.9700 .
C15 C16 1.397(7) .
C15 C18 1.451(6) .
C16 C17 1.350(8) .
C16 H16 0.9400 .
C17 H17 0.9400 .
C18 H18A 0.9700 .
C18 H18B 0.9700 .
C18 H18C 0.9700 .
C19 C20 1.388(6) .
C19 C22 1.508(7) .
C20 C21 1.358(7) .
C20 H20 0.9400 .
C21 H21 0.9400 .
C22 H22A 0.9700 .
C22 H22B 0.9700 .
C22 H22C 0.9700 .
C23 C24 1.393(6) .
C23 C26 1.489(6) .
C24 C25 1.361(6) .
C24 H24 0.9400 .
C25 H25 0.9400 .
C26 H26A 0.9700 .
C26 H26B 0.9700 .
C26 H26C 0.9700 .
C27 C28 1.391(7) .
C27 C30 1.484(7) .
C28 C29 1.370(7) .
C28 H28 0.9400 .
C29 H29 0.9400 .
C30 H30A 0.9700 .
C30 H30B 0.9700 .
C30 H30C 0.9700 .
C31 C32 1.373(8) .
C31 H31 0.9400 .
C32 C33 1.370(8) .
C32 H32 0.9400 .
C33 C34 1.388(8) .
C33 H33 0.9400 .
C34 C35 1.390(7) .
C34 H34 0.9400 .
C35 C36 1.473(6) .
C36 C37 1.374(6) .
C37 C38 1.357(8) .
C37 H37 0.9400 .
C38 C39 1.388(9) .
C38 H38 0.9400 .
C39 C40 1.379(8) .
C39 H39 0.9400 .
C40 H40 0.9400 .
C41 C42 1.377(7) .
C41 H41 0.9400 .
C42 C43 1.368(8) .
C42 H42 0.9400 .
C43 C44 1.372(7) .
C43 H43 0.9400 .
C44 C45 1.384(6) .
C44 H44 0.9400 .
C45 C46 1.473(6) .
C46 C47 1.391(6) .
C47 C48 1.375(7) .
C47 H47 0.9400 .
C48 C49 1.368(7) .
C48 H48 0.9400 .
C49 C50 1.379(7) .
C49 H49 0.9400 .
C50 H50 0.9400 .
O1 H1A 0.8794 .
O1 H1B 0.8803 .
O6 H6A 0.8803 .
O6 H6B 0.8812 .
O71 H71A 0.8815 .
O71 H71B 0.8820 .

loop_
_geom_torsion_atom_site_label_1
_geom_torsion_atom_site_label_2
_geom_torsion_atom_site_label_3
_geom_torsion_atom_site_label_4
_geom_torsion
N11 B1 N9 C13 -120.7(5)
N7 B1 N9 C13 123.9(5)
N11 B1 N9 N10 55.4(6)
N7 B1 N9 N10 -60.0(6)
C13 N9 N10 C11 0.6(5)
B1 N9 N10 C11 -176.2(4)
C13 N9 N10 Fe1 -179.9(3)
B1 N9 N10 Fe1 3.3(5)
N9 B1 N11 C17 124.2(5)
N7 B1 N11 C17 -119.7(6)
N9 B1 N11 N12 -54.4(6)
N7 B1 N11 N12 61.7(6)
C17 N11 N12 C15 -0.9(5)
B1 N11 N12 C15 178.0(4)
C17 N11 N12 Fe1 176.5(3)
B1 N11 N12 Fe1 -4.6(5)
N17 B2 N13 C21 -124.3(5)
N15 B2 N13 C21 120.4(5)
N17 B2 N13 N14 59.2(5)
N15 B2 N13 N14 -56.1(5)
C21 N13 N14 C19 0.2(4)
B2 N13 N14 C19 177.4(4)
C21 N13 N14 Fe2 -179.7(3)
B2 N13 N14 Fe2 -2.5(5)
N13 B2 N15 C25 -120.8(5)
N17 B2 N15 C25 123.4(5)
N13 B2 N15 N16 58.8(5)
N17 B2 N15 N16 -57.0(5)
C25 N15 N16 C23 -0.7(5)
B2 N15 N16 C23 179.7(4)
C25 N15 N16 Fe2 177.5(3)
B2 N15 N16 Fe2 -2.2(5)
N13 B2 N17 C29 123.2(5)
N15 B2 N17 C29 -120.9(5)
N13 B2 N17 N18 -56.4(5)
N15 B2 N17 N18 59.6(5)
C29 N17 N18 C27 -0.1(5)
B2 N17 N18 C27 179.5(4)
C29 N17 N18 Fe2 178.5(3)
B2 N17 N18 Fe2 -1.8(5)
N11 B1 N7 N8 -58.5(6)
N9 B1 N7 N8 57.7(6)
N11 B1 N7 C9 116.0(6)
N9 B1 N7 C9 -127.8(6)
C9 N7 N8 C7 -0.1(5)
B1 N7 N8 C7 175.5(4)
C9 N7 N8 Fe1 -175.7(3)
B1 N7 N8 Fe1 -0.1(6)
N7 N8 C7 C8 -0.2(6)
Fe1 N8 C7 C8 174.1(4)
N7 N8 C7 C10 -179.8(6)
Fe1 N8 C7 C10 -5.5(9)
N8 C7 C8 C9 0.4(7)
C10 C7 C8 C9 -180.0(6)
C7 C8 C9 N7 -0.5(7)
N8 N7 C9 C8 0.3(6)
B1 N7 C9 C8 -174.6(5)
N9 N10 C11 C12 -0.7(5)
Fe1 N10 C11 C12 -179.9(3)
N9 N10 C11 C14 179.1(5)
Fe1 N10 C11 C14 -0.1(7)
N10 C11 C12 C13 0.5(6)
C14 C11 C12 C13 -179.3(5)
N10 N9 C13 C12 -0.4(6)
B1 N9 C13 C12 176.0(5)
C11 C12 C13 N9 -0.1(6)
N11 N12 C15 C16 0.6(5)
Fe1 N12 C15 C16 -176.0(3)
N11 N12 C15 C18 -179.2(5)
Fe1 N12 C15 C18 4.1(8)
N12 C15 C16 C17 -0.1(5)
C18 C15 C16 C17 179.7(5)
C15 C16 C17 N11 -0.5(6)
N12 N11 C17 C16 0.9(6)
B1 N11 C17 C16 -177.8(5)
N13 N14 C19 C20 -0.3(5)
Fe2 N14 C19 C20 179.5(3)
N13 N14 C19 C22 -179.7(4)
Fe2 N14 C19 C22 0.1(7)
N14 C19 C20 C21 0.3(5)
C22 C19 C20 C21 179.6(4)
N14 N13 C21 C20 0.0(5)
B2 N13 C21 C20 -176.8(4)
C19 C20 C21 N13 -0.2(5)
N15 N16 C23 C24 0.2(5)
Fe2 N16 C23 C24 -177.4(3)
N15 N16 C23 C26 -178.8(4)
Fe2 N16 C23 C26 3.6(7)
N16 C23 C24 C25 0.4(5)
C26 C23 C24 C25 179.3(5)
N16 N15 C25 C24 1.0(5)
B2 N15 C25 C24 -179.4(4)
C23 C24 C25 N15 -0.8(5)
N17 N18 C27 C28 0.5(5)
Fe2 N18 C27 C28 -177.8(3)
N17 N18 C27 C30 179.6(4)
Fe2 N18 C27 C30 1.3(7)
N18 C27 C28 C29 -0.6(5)
C30 C27 C28 C29 -179.7(5)
N18 N17 C29 C28 -0.2(5)
B2 N17 C29 C28 -179.8(5)
C27 C28 C29 N17 0.5(5)
C35 N19 C31 C32 0.3(7)
Co1 N19 C31 C32 -173.8(4)
N19 C31 C32 C33 -0.5(8)
C31 C32 C33 C34 0.0(9)
C32 C33 C34 C35 0.6(8)
C31 N19 C35 C34 0.3(6)
Co1 N19 C35 C34 175.0(4)
C31 N19 C35 C36 -178.0(4)
Co1 N19 C35 C36 -3.3(5)
C33 C34 C35 N19 -0.7(7)
C33 C34 C35 C36 177.4(5)
C40 N20 C36 C37 -3.4(6)
Co1 N20 C36 C37 160.1(4)
C40 N20 C36 C35 176.8(4)
Co1 N20 C36 C35 -19.7(4)
N19 C35 C36 N20 15.4(5)
C34 C35 C36 N20 -162.9(4)
N19 C35 C36 C37 -164.4(4)
C34 C35 C36 C37 17.3(7)
N20 C36 C37 C38 1.9(7)
C35 C36 C37 C38 -178.3(5)
C36 C37 C38 C39 1.5(9)
C37 C38 C39 C40 -3.2(9)
C36 N20 C40 C39 1.6(7)
Co1 N20 C40 C39 -159.7(4)
C38 C39 C40 N20 1.7(9)
C45 N21 C41 C42 1.1(7)
Co1 N21 C41 C42 -166.8(4)
N21 C41 C42 C43 -0.4(8)
C41 C42 C43 C44 0.3(8)
C42 C43 C44 C45 -1.0(8)
C41 N21 C45 C44 -1.8(6)
Co1 N21 C45 C44 167.3(3)
C41 N21 C45 C46 177.5(4)
Co1 N21 C45 C46 -13.3(5)
C43 C44 C45 N21 1.8(7)
C43 C44 C45 C46 -177.5(4)
C50 N22 C46 C47 -0.1(6)
Co1 N22 C46 C47 176.1(3)
C50 N22 C46 C45 -178.8(4)
Co1 N22 C46 C45 -2.6(5)
N21 C45 C46 N22 10.5(6)
C44 C45 C46 N22 -170.1(4)
N21 C45 C46 C47 -168.2(4)
C44 C45 C46 C47 11.2(7)
N22 C46 C47 C48 -0.4(7)
C45 C46 C47 C48 178.2(4)
C46 C47 C48 C49 0.8(8)
C47 C48 C49 C50 -0.7(8)
C46 N22 C50 C49 0.2(7)
Co1 N22 C50 C49 -175.6(4)
C48 C49 C50 N22 0.2(8)
